data_2232931
loop_
_publ_author_name
'Guan, Zhi-Heng'
'Jiang, Zhang'
'Wang, Fang-Ming'

_publ_section_title
;
 Bis(8-hydroxy-1-methylquinolin-1-ium)
 bis(1,2-dicyanoethene-1,2-dithiolato)nickelate(II) dihydrate
;
_journal_coeditor_code RZ2659
_journal_issue 12
_journal_name_full 'Acta Crystallographica Section E'
_journal_page_first m1661
_journal_paper_doi 10.1107/S1600536811045430
_journal_volume 67
_journal_year 2011
_chemical_formula_iupac '(C10 H10 N O)2 [Ni (C4 N2 S2)2], 2H2 O'
_chemical_formula_moiety '2(C10 H10 N O +), C8 N4 Ni S4 2-, 2(H2 O)'
_chemical_formula_sum 'C28 H24 N6 Ni O4 S4'
_chemical_formula_weight 695.50
_chemical_name_systematic
;
Bis(8-hydroxy-1-methylquinolin-1-ium)
bis(1,2-dicyanoethene-1,2-dithiolato)nickelate(II)
dihydrate
;
_space_group_IT_number 2
_symmetry_cell_setting triclinic
_symmetry_space_group_name_Hall '-P 1'
_symmetry_space_group_name_H-M 'P -1'
_atom_sites_solution_hydrogens geom
_atom_sites_solution_primary direct
_atom_sites_solution_secondary difmap
_audit_creation_method SHELXL-97
_cell_angle_alpha 82.064(4)
_cell_angle_beta 78.058(4)
_cell_angle_gamma 83.324(4)
_cell_formula_units_Z 1
_cell_length_a 8.786(2)
_cell_length_b 9.277(2)
_cell_length_c 9.667(2)
_cell_measurement_reflns_used 1684
_cell_measurement_temperature 291(2)
_cell_measurement_theta_max 24.22
_cell_measurement_theta_min 2.38
_cell_volume 760.4(3)
_computing_cell_refinement 'SAINT (Bruker, 2000)'
_computing_data_collection 'SMART (Bruker, 2000)'
_computing_data_reduction 'SAINT (Bruker, 2000)'
_computing_molecular_graphics 'SHELXTL (Sheldrick, 2008)'
_computing_publication_material 'SHELXTL (Sheldrick, 2008)'
_computing_structure_refinement 'SHELXTL (Sheldrick, 2008)'
_computing_structure_solution 'SHELXTL (Sheldrick, 2008)'
_diffrn_ambient_temperature 291(2)
_diffrn_measured_fraction_theta_full 0.977
_diffrn_measured_fraction_theta_max 0.977
_diffrn_measurement_device_type 'Bruker SMART APEX CCD area-detector'
_diffrn_measurement_method '\f and \w'
_diffrn_radiation_monochromator graphite
_diffrn_radiation_source 'sealed tube'
_diffrn_radiation_type MoK\a
_diffrn_radiation_wavelength 0.71073
_diffrn_reflns_av_R_equivalents 0.0572
_diffrn_reflns_av_sigmaI/netI 0.0560
_diffrn_reflns_limit_h_max 9
_diffrn_reflns_limit_h_min -10
_diffrn_reflns_limit_k_max 10
_diffrn_reflns_limit_k_min -11
_diffrn_reflns_limit_l_max 8
_diffrn_reflns_limit_l_min -11
_diffrn_reflns_number 3798
_diffrn_reflns_theta_full 25.00
_diffrn_reflns_theta_max 25.00
_diffrn_reflns_theta_min 2.23
_exptl_absorpt_coefficient_mu 0.958
_exptl_absorpt_correction_T_max 0.865
_exptl_absorpt_correction_T_min 0.796
_exptl_absorpt_correction_type multi-scan
_exptl_absorpt_process_details '(SADABS; Bruker, 2000)'
_exptl_crystal_colour red-brown
_exptl_crystal_density_diffrn 1.519
_exptl_crystal_density_method 'not measured'
_exptl_crystal_description block
_exptl_crystal_F_000 358
_exptl_crystal_size_max 0.35
_exptl_crystal_size_mid 0.20
_exptl_crystal_size_min 0.15
_refine_diff_density_max 0.519
_refine_diff_density_min -0.277
_refine_ls_extinction_method none
_refine_ls_goodness_of_fit_ref 1.001
_refine_ls_hydrogen_treatment constr
_refine_ls_matrix_type full
_refine_ls_number_parameters 197
_refine_ls_number_reflns 2679
_refine_ls_number_restraints 0
_refine_ls_restrained_S_all 1.001
_refine_ls_R_factor_all 0.0476
_refine_ls_R_factor_gt 0.0411
_refine_ls_shift/su_max 0.000
_refine_ls_shift/su_mean 0.000
_refine_ls_structure_factor_coef Fsqd
_refine_ls_weighting_details 'calc w=1/[\s^2^(Fo^2^)+(0.0419P)^2^+0.0000P] where P=(Fo^2^+2Fc^2^)/3'
_refine_ls_weighting_scheme calc
_refine_ls_wR_factor_gt 0.0944
_refine_ls_wR_factor_ref 0.0968
_reflns_number_gt 2179
_reflns_number_total 2679
_reflns_threshold_expression I>2sigma(I)
_cod_data_source_file rz2659.cif
_cod_data_source_block I
_cod_database_code 2232931
_cod_database_fobs_code 2232931

loop_
_symmetry_equiv_pos_as_xyz
'x, y, z'
'-x, -y, -z'

loop_
_atom_site_type_symbol
_atom_site_label
_atom_site_fract_x
_atom_site_fract_y
_atom_site_fract_z
_atom_site_U_iso_or_equiv
_atom_site_adp_type
_atom_site_calc_flag
_atom_site_refinement_flags
_atom_site_occupancy
_atom_site_symmetry_multiplicity
C C1 0.1931(4) -0.1818(4) 0.2692(4) 0.0795(10) Uani d . 1 1
H H1A 0.2548 -0.2742 0.2672 0.095 Uiso d R 1 1
C C2 0.0785(4) -0.1531(4) 0.1891(4) 0.0880(12) Uani d . 1 1
H H2A 0.0584 -0.2267 0.1362 0.106 Uiso d R 1 1
C C3 -0.0068(4) -0.0222(4) 0.1882(4) 0.0806(10) Uani d . 1 1
H H3A -0.0890 -0.0007 0.1347 0.097 Uiso d R 1 1
C C4 0.0262(3) 0.0846(3) 0.2640(3) 0.0593(8) Uani d . 1 1
C C5 -0.0561(4) 0.2226(4) 0.2571(4) 0.0722(9) Uani d . 1 1
H H5A -0.1334 0.2450 0.1983 0.087 Uiso d R 1 1
C C6 -0.0264(4) 0.3248(3) 0.3313(4) 0.0724(9) Uani d . 1 1
H H6A -0.0808 0.4207 0.3252 0.087 Uiso d R 1 1
C C7 0.0860(3) 0.2922(3) 0.4167(3) 0.0648(8) Uani d . 1 1
H H7A 0.1040 0.3660 0.4704 0.078 Uiso d R 1 1
C C8 0.1707(3) 0.1592(3) 0.4260(3) 0.0551(7) Uani d . 1 1
C C9 0.1429(3) 0.0509(3) 0.3479(3) 0.0499(7) Uani d . 1 1
C C10 0.3498(4) -0.1336(3) 0.4296(4) 0.0816(10) Uani d . 1 1
H H10A 0.3917 -0.2316 0.4143 0.122 Uiso d R 1 1
H H10B 0.4315 -0.0692 0.3997 0.122 Uiso d R 1 1
H H10C 0.3070 -0.1299 0.5289 0.122 Uiso d R 1 1
C C11 0.5319(4) -0.3805(3) 0.7603(3) 0.0642(8) Uani d . 1 1
C C12 0.5454(3) -0.2796(3) 0.8553(3) 0.0529(7) Uani d . 1 1
C C13 0.3540(3) 0.3089(3) 1.0562(3) 0.0533(7) Uani d . 1 1
C C14 0.2600(4) 0.4443(3) 1.0453(4) 0.0684(9) Uani d . 1 1
N N1 0.2236(3) -0.0862(3) 0.3466(3) 0.0615(7) Uani d . 1 1
N N2 0.5227(4) -0.4590(3) 0.6826(3) 0.0914(10) Uani d . 1 1
N N3 0.1864(4) 0.5531(3) 1.0351(4) 0.1009(11) Uani d . 1 1
Ni Ni1 0.5000 0.0000 1.0000 0.04543(18) Uani d S 1 2
O O1 0.2796(2) 0.1319(2) 0.5071(2) 0.0766(6) Uani d . 1 1
H H1W 0.2823 0.2143 0.5595 0.108(13) Uiso d R 1 1
O O2 0.2867(2) 0.3545(2) 0.6480(2) 0.0839(7) Uani d . 1 1
H H2B 0.3566 0.3340 0.6984 0.126 Uiso d R 1 1
H H2C 0.3081 0.4295 0.5889 0.126 Uiso d R 1 1
S S1 0.42937(9) -0.11519(8) 0.84759(9) 0.0614(2) Uani d . 1 1
S S2 0.33291(10) 0.17888(8) 0.95058(9) 0.0642(2) Uani d . 1 1

loop_
_atom_site_aniso_label
_atom_site_aniso_U_11
_atom_site_aniso_U_22
_atom_site_aniso_U_33
_atom_site_aniso_U_12
_atom_site_aniso_U_13
_atom_site_aniso_U_23
C1 0.082(2) 0.059(2) 0.094(3) -0.0075(17) 0.002(2) -0.0232(19)
C2 0.091(3) 0.085(3) 0.096(3) -0.014(2) -0.013(2) -0.044(2)
C3 0.074(2) 0.097(3) 0.079(3) -0.014(2) -0.0163(18) -0.030(2)
C4 0.0545(17) 0.068(2) 0.0558(18) -0.0078(14) -0.0072(14) -0.0133(15)
C5 0.064(2) 0.079(2) 0.076(2) 0.0047(17) -0.0257(17) -0.0060(18)
C6 0.070(2) 0.0572(19) 0.091(3) 0.0102(15) -0.0244(19) -0.0137(18)
C7 0.0657(19) 0.0527(18) 0.078(2) 0.0002(15) -0.0132(17) -0.0211(16)
C8 0.0519(17) 0.0595(18) 0.0540(18) -0.0054(14) -0.0105(14) -0.0065(14)
C9 0.0463(15) 0.0481(16) 0.0521(17) -0.0034(12) -0.0023(13) -0.0064(13)
C10 0.070(2) 0.066(2) 0.102(3) 0.0150(16) -0.0217(19) 0.0055(19)
C11 0.077(2) 0.0518(17) 0.068(2) -0.0134(15) -0.0130(16) -0.0142(16)
C12 0.0634(17) 0.0405(15) 0.0569(18) -0.0102(12) -0.0069(14) -0.0161(13)
C13 0.0656(18) 0.0344(14) 0.0603(18) -0.0057(12) -0.0091(15) -0.0109(13)
C14 0.088(2) 0.0467(18) 0.073(2) -0.0078(16) -0.0168(18) -0.0117(16)
N1 0.0581(15) 0.0531(15) 0.0690(17) -0.0041(12) -0.0024(13) -0.0080(13)
N2 0.127(3) 0.0699(19) 0.091(2) -0.0243(17) -0.0265(18) -0.0361(17)
N3 0.125(3) 0.0481(17) 0.131(3) 0.0179(17) -0.039(2) -0.0167(18)
Ni1 0.0547(3) 0.0370(3) 0.0474(3) -0.0059(2) -0.0121(2) -0.0100(2)
O1 0.0821(15) 0.0746(15) 0.0849(16) 0.0071(11) -0.0431(13) -0.0210(13)
O2 0.0993(17) 0.0704(14) 0.0964(18) -0.0024(12) -0.0490(14) -0.0184(13)
S1 0.0712(5) 0.0514(4) 0.0716(5) -0.0004(3) -0.0299(4) -0.0223(4)
S2 0.0840(6) 0.0460(4) 0.0722(5) 0.0070(4) -0.0361(4) -0.0195(4)

loop_
_atom_type_symbol
_atom_type_description
_atom_type_scat_dispersion_real
_atom_type_scat_dispersion_imag
_atom_type_scat_source
C C 0.0033 0.0016 'International Tables Vol C Tables 4.2.6.8 and 6.1.1.4'
H H 0.0000 0.0000 'International Tables Vol C Tables 4.2.6.8 and 6.1.1.4'
N N 0.0061 0.0033 'International Tables Vol C Tables 4.2.6.8 and 6.1.1.4'
Ni Ni 0.3393 1.1124 'International Tables Vol C Tables 4.2.6.8 and 6.1.1.4'
O O 0.0106 0.0060 'International Tables Vol C Tables 4.2.6.8 and 6.1.1.4'
S S 0.1246 0.1234 'International Tables Vol C Tables 4.2.6.8 and 6.1.1.4'

loop_
_geom_angle_atom_site_label_1
_geom_angle_atom_site_label_2
_geom_angle_atom_site_label_3
_geom_angle_site_symmetry_1
_geom_angle_site_symmetry_3
_geom_angle
N1 C1 C2 . . 122.5(3)
N1 C1 H1A . . 118.7
C2 C1 H1A . . 118.8
C3 C2 C1 . . 119.4(3)
C3 C2 H2A . . 120.7
C1 C2 H2A . . 119.8
C2 C3 C4 . . 119.9(3)
C2 C3 H3A . . 120.7
C4 C3 H3A . . 119.4
C5 C4 C3 . . 120.0(3)
C5 C4 C9 . . 120.6(3)
C3 C4 C9 . . 119.4(3)
C6 C5 C4 . . 120.2(3)
C6 C5 H5A . . 119.9
C4 C5 H5A . . 119.9
C5 C6 C7 . . 119.8(3)
C5 C6 H6A . . 120.6
C7 C6 H6A . . 119.6
C8 C7 C6 . . 122.2(3)
C8 C7 H7A . . 119.3
C6 C7 H7A . . 118.6
O1 C8 C7 . . 120.8(3)
O1 C8 C9 . . 120.2(3)
C7 C8 C9 . . 119.0(3)
N1 C9 C8 . . 124.1(3)
N1 C9 C4 . . 117.7(3)
C8 C9 C4 . . 118.2(3)
N1 C10 H10A . . 110.0
N1 C10 H10B . . 109.5
H10A C10 H10B . . 109.5
N1 C10 H10C . . 108.9
H10A C10 H10C . . 109.5
H10B C10 H10C . . 109.5
N2 C11 C12 . . 178.7(4)
C13 C12 C11 2_657 . 121.4(3)
C13 C12 S1 2_657 . 121.27(19)
C11 C12 S1 . . 117.3(2)
C12 C13 C14 2_657 . 122.4(2)
C12 C13 S2 2_657 . 119.9(2)
C14 C13 S2 . . 117.7(2)
N3 C14 C13 . . 179.1(4)
C1 N1 C9 . . 121.0(3)
C1 N1 C10 . . 116.5(3)
C9 N1 C10 . . 122.6(3)
S2 Ni1 S2 2_657 . 180.00(4)
S2 Ni1 S1 2_657 . 91.80(3)
S2 Ni1 S1 . . 88.20(3)
S2 Ni1 S1 2_657 2_657 88.20(3)
S2 Ni1 S1 . 2_657 91.80(3)
S1 Ni1 S1 . 2_657 180.0000(10)
C8 O1 H1W . . 111.5
H2B O2 H2C . . 109.5
C12 S1 Ni1 . . 103.10(10)
C13 S2 Ni1 . . 103.92(10)

loop_
_geom_bond_atom_site_label_1
_geom_bond_atom_site_label_2
_geom_bond_site_symmetry_2
_geom_bond_distance
C1 N1 . 1.319(4)
C1 C2 . 1.374(5)
C1 H1A . 0.9600
C2 C3 . 1.351(5)
C2 H2A . 0.9599
C3 C4 . 1.399(4)
C3 H3A . 0.9600
C4 C5 . 1.396(4)
C4 C9 . 1.416(4)
C5 C6 . 1.343(4)
C5 H5A . 0.9600
C6 C7 . 1.395(4)
C6 H6A . 0.9600
C7 C8 . 1.366(4)
C7 H7A . 0.9600
C8 O1 . 1.340(3)
C8 C9 . 1.408(4)
C9 N1 . 1.383(4)
C10 N1 . 1.492(4)
C10 H10A . 0.9599
C10 H10B . 0.9599
C10 H10C . 0.9600
C11 N2 . 1.135(3)
C11 C12 . 1.430(4)
C12 C13 2_657 1.334(4)
C12 S1 . 1.735(3)
C13 C12 2_657 1.334(4)
C13 C14 . 1.424(4)
C13 S2 . 1.733(3)
C14 N3 . 1.138(4)
Ni1 S2 2_657 2.1546(8)
Ni1 S2 . 2.1546(8)
Ni1 S1 . 2.1599(7)
Ni1 S1 2_657 2.1599(7)
O1 H1W . 0.9789
O2 H2B . 0.8500
O2 H2C . 0.8500

loop_
_geom_hbond_atom_site_label_D
_geom_hbond_atom_site_label_H
_geom_hbond_atom_site_label_A
_geom_hbond_site_symmetry_A
_geom_hbond_distance_DH
_geom_hbond_distance_HA
_geom_hbond_distance_DA
_geom_hbond_angle_DHA
O1 H1W O2 . 0.98 1.66 2.639(3) 179.8
O2 H2B S2 . 0.85 2.64 3.224(3) 127.5
O2 H2B N2 1_565 0.85 2.51 2.948(3) 112.7

loop_
_geom_torsion_atom_site_label_1
_geom_torsion_atom_site_label_2
_geom_torsion_atom_site_label_3
_geom_torsion_atom_site_label_4
_geom_torsion_site_symmetry_1
_geom_torsion
N1 C1 C2 C3 . 0.2(6)
C1 C2 C3 C4 . 2.5(6)
C2 C3 C4 C5 . 176.5(3)
C2 C3 C4 C9 . -3.7(5)
C3 C4 C5 C6 . 179.0(3)
C9 C4 C5 C6 . -0.7(5)
C4 C5 C6 C7 . -0.7(5)
C5 C6 C7 C8 . 1.3(5)
C6 C7 C8 O1 . 178.9(3)
C6 C7 C8 C9 . -0.6(5)
O1 C8 C9 N1 . -0.9(4)
C7 C8 C9 N1 . 178.6(3)
O1 C8 C9 C4 . 179.8(3)
C7 C8 C9 C4 . -0.7(4)
C5 C4 C9 N1 . -178.0(2)
C3 C4 C9 N1 . 2.3(4)
C5 C4 C9 C8 . 1.4(4)
C3 C4 C9 C8 . -178.3(2)
C2 C1 N1 C9 . -1.6(5)
C2 C1 N1 C10 . 179.2(3)
C8 C9 N1 C1 . -179.0(3)
C4 C9 N1 C1 . 0.3(4)
C8 C9 N1 C10 . 0.2(4)
C4 C9 N1 C10 . 179.5(3)
C13 C12 S1 Ni1 2_657 1.1(3)
C11 C12 S1 Ni1 . -177.2(2)
S2 Ni1 S1 C12 2_657 0.20(10)
S2 Ni1 S1 C12 . -179.80(10)
C12 C13 S2 Ni1 2_657 -2.0(3)
C14 C13 S2 Ni1 . 178.6(2)
S1 Ni1 S2 C13 . -178.97(10)
S1 Ni1 S2 C13 2_657 1.03(10)
